data_4110663
loop_
_publ_author_name
'Steven C. F. Kui'
'Stephen Sin-Yin Chui'
'Chi-Ming Che'
'Nianyong Zhu'

_publ_section_title
;
 Structures, Photoluminescence, and Reversible Vapoluminescence Properties
 of Neutral Platinum(II) Complexes Containing Extended \p-Conjugated
 Cyclometalated Ligands
;
_journal_name_full 'Journal of the American Chemical Society'
_journal_page_first 8297
_journal_page_last 8309
_journal_paper_doi 10.1021/ja061422x
_journal_volume 128
_journal_year 2006
_chemical_formula_moiety 'C34 H26 Cl3 N O Pt S'
_chemical_formula_sum 'C34 H26 Cl3 N O Pt S'
_chemical_formula_weight 798.06
_chemical_name_systematic
;
 ?
;
_space_group_IT_number 14
_symmetry_cell_setting monoclinic
_symmetry_space_group_name_Hall '-P 2ybc'
_symmetry_space_group_name_H-M 'P 1 21/c 1'
_atom_sites_solution_hydrogens geom
_atom_sites_solution_primary direct
_atom_sites_solution_secondary difmap
_audit_creation_method SHELXL-97
_cell_angle_alpha 90.00
_cell_angle_beta 101.45(3)
_cell_angle_gamma 90.00
_cell_formula_units_Z 4
_cell_length_a 10.947(2)
_cell_length_b 18.146(4)
_cell_length_c 15.211(3)
_cell_measurement_reflns_used 0
_cell_measurement_temperature 253(2)
_cell_measurement_theta_max 0
_cell_measurement_theta_min 0
_cell_volume 2961.4(11)
_computing_cell_refinement Scalepack
_computing_data_collection Marcontrol
_computing_data_reduction Denzo
_computing_molecular_graphics 'Ortep-3 for Windows (Farrugia, 1997)'
_computing_publication_material 'WinGX publication routines (Farrugia, 1999)'
_computing_structure_refinement 'SHELXL-97 (Sheldrick, 1997)'
_computing_structure_solution SIR97
_diffrn_ambient_temperature 253(2)
_diffrn_measured_fraction_theta_full 0.957
_diffrn_measured_fraction_theta_max 0.957
_diffrn_measurement_device_type 'marresearch IPDS mar300'
_diffrn_measurement_method Oscillation
_diffrn_radiation_monochromator graphite
_diffrn_radiation_source 'fine-focus sealed tube'
_diffrn_radiation_type MoK\a
_diffrn_radiation_wavelength 0.71069
_diffrn_reflns_av_R_equivalents 0.0466
_diffrn_reflns_av_sigmaI/netI 0.0994
_diffrn_reflns_limit_h_max 10
_diffrn_reflns_limit_h_min -12
_diffrn_reflns_limit_k_max 21
_diffrn_reflns_limit_k_min -21
_diffrn_reflns_limit_l_max 18
_diffrn_reflns_limit_l_min -18
_diffrn_reflns_number 13483
_diffrn_reflns_theta_full 25.35
_diffrn_reflns_theta_max 25.35
_diffrn_reflns_theta_min 1.77
_exptl_absorpt_coefficient_mu 5.109
_exptl_absorpt_correction_type none
_exptl_crystal_colour yellow
_exptl_crystal_density_diffrn 1.790
_exptl_crystal_description prism
_exptl_crystal_F_000 1560
_exptl_crystal_size_max 0.2
_exptl_crystal_size_mid 0.2
_exptl_crystal_size_min 0.1
_refine_diff_density_max 0.719
_refine_diff_density_min -0.914
_refine_diff_density_rms 0.115
_refine_ls_extinction_method none
_refine_ls_goodness_of_fit_ref 0.770
_refine_ls_hydrogen_treatment mixed
_refine_ls_matrix_type full
_refine_ls_number_parameters 372
_refine_ls_number_reflns 5195
_refine_ls_number_restraints 0
_refine_ls_restrained_S_all 0.770
_refine_ls_R_factor_all 0.0530
_refine_ls_R_factor_gt 0.0312
_refine_ls_shift/su_max 0.001
_refine_ls_shift/su_mean 0.000
_refine_ls_structure_factor_coef Fsqd
_refine_ls_weighting_details 'calc w=1/[\s^2^(Fo^2^)+(0.0000P)^2^+0.0000P] where P=(Fo^2^+2Fc^2^)/3'
_refine_ls_weighting_scheme calc
_refine_ls_wR_factor_gt 0.0625
_refine_ls_wR_factor_ref 0.0657
_reflns_number_gt 3502
_reflns_number_total 5195
_reflns_threshold_expression >2sigma(I)
_cod_data_source_file ja061422xsi20060301_040549.cif
_cod_data_source_block mar720
_cod_original_cell_volume 2961.4(10)
_cod_database_code 4110663

loop_
_symmetry_equiv_pos_as_xyz
'x, y, z'
'-x, y+1/2, -z+1/2'
'-x, -y, -z'
'x, -y-1/2, z-1/2'

loop_
_atom_site_label
_atom_site_type_symbol
_atom_site_fract_x
_atom_site_fract_y
_atom_site_fract_z
_atom_site_U_iso_or_equiv
_atom_site_adp_type
_atom_site_occupancy
_atom_site_symmetry_multiplicity
_atom_site_calc_flag
_atom_site_refinement_flags
Pt1 Pt 0.47685(2) -0.029686(9) 0.201351(12) 0.03061(8) Uani 1 1 d .
S1 S 0.46883(16) -0.11270(7) 0.30479(8) 0.0373(4) Uani 1 1 d .
O1 O 0.5751(4) -0.16127(18) 0.3377(2) 0.0488(11) Uani 1 1 d .
N1 N 0.4948(4) 0.05218(19) 0.1160(2) 0.0283(10) Uani 1 1 d .
C1 C 0.3104(5) 0.0260(2) 0.2010(3) 0.0330(13) Uani 1 1 d .
C2 C 0.3023(5) 0.0931(2) 0.1465(3) 0.0309(13) Uani 1 1 d .
C3 C 0.2028(6) 0.1382(3) 0.1345(3) 0.0404(15) Uani 1 1 d .
H3 H 0.2038 0.1810 0.1012 0.049 Uiso 1 1 calc R
C4 C 0.0961(6) 0.1222(3) 0.1713(3) 0.0384(15) Uani 1 1 d .
C5 C 0.1001(6) 0.0581(3) 0.2248(3) 0.0388(15) Uani 1 1 d .
C6 C 0.2075(6) 0.0128(3) 0.2373(3) 0.0413(15) Uani 1 1 d .
H6 H 0.2082 -0.0290 0.2728 0.050 Uiso 1 1 calc R
C7 C -0.0121(6) 0.1662(3) 0.1564(4) 0.0446(16) Uani 1 1 d .
H7 H -0.0149 0.2083 0.1211 0.054 Uiso 1 1 calc R
C8 C -0.1128(7) 0.1486(3) 0.1927(4) 0.0511(17) Uani 1 1 d .
H8 H -0.1838 0.1781 0.1817 0.061 Uiso 1 1 calc R
C9 C -0.1082(7) 0.0850(3) 0.2471(4) 0.0530(17) Uani 1 1 d .
H9 H -0.1759 0.0730 0.2729 0.064 Uiso 1 1 calc R
C10 C -0.0058(7) 0.0418(3) 0.2618(4) 0.0525(18) Uani 1 1 d .
H10 H -0.0046 0.0001 0.2974 0.063 Uiso 1 1 calc R
C11 C 0.4104(6) 0.1072(2) 0.1035(3) 0.0328(14) Uani 1 1 d .
C12 C 0.4299(6) 0.1681(2) 0.0531(3) 0.0322(14) Uani 1 1 d .
H12 H 0.3731 0.2068 0.0455 0.039 Uiso 1 1 calc R
C13 C 0.5342(5) 0.1716(2) 0.0141(3) 0.0298(13) Uani 1 1 d .
C14 C 0.6169(6) 0.1128(2) 0.0267(3) 0.0326(14) Uani 1 1 d .
H14 H 0.6861 0.1134 -0.0002 0.039 Uiso 1 1 calc R
C15 C 0.5972(5) 0.0533(2) 0.0790(3) 0.0295(13) Uani 1 1 d .
C16 C 0.6797(6) -0.0113(2) 0.1027(3) 0.0303(13) Uani 1 1 d .
C17 C 0.6419(5) -0.0614(2) 0.1673(3) 0.0312(13) Uani 1 1 d .
C18 C 0.7202(6) -0.1202(2) 0.1915(3) 0.0351(14) Uani 1 1 d .
H18 H 0.6999 -0.1539 0.2324 0.042 Uiso 1 1 calc R
C19 C 0.8291(6) -0.1327(3) 0.1580(3) 0.0365(15) Uani 1 1 d .
C20 C 0.8636(6) -0.0823(3) 0.0949(3) 0.0335(13) Uani 1 1 d .
C21 C 0.7824(6) -0.0224(2) 0.0680(3) 0.0333(13) Uani 1 1 d .
H21 H 0.8003 0.0103 0.0252 0.040 Uiso 1 1 calc R
C22 C 0.9088(6) -0.1933(3) 0.1840(3) 0.0457(16) Uani 1 1 d .
H22 H 0.8883 -0.2274 0.2243 0.055 Uiso 1 1 calc R
C23 C 1.0130(7) -0.2031(3) 0.1521(4) 0.0508(18) Uani 1 1 d .
H23 H 1.0633 -0.2437 0.1708 0.061 Uiso 1 1 calc R
C24 C 1.0482(7) -0.1532(3) 0.0907(4) 0.0558(18) Uani 1 1 d .
H24 H 1.1215 -0.1601 0.0695 0.067 Uiso 1 1 calc R
C25 C 0.9726(6) -0.0944(3) 0.0628(3) 0.0456(16) Uani 1 1 d .
H25 H 0.9942 -0.0617 0.0213 0.055 Uiso 1 1 calc R
C26 C 0.5586(6) 0.2369(2) -0.0387(3) 0.0301(13) Uani 1 1 d .
C27 C 0.4595(6) 0.2723(3) -0.0945(3) 0.0439(16) Uani 1 1 d .
H27 H 0.3786 0.2549 -0.0987 0.053 Uiso 1 1 calc R
C28 C 0.4819(7) 0.3339(3) -0.1440(4) 0.0525(19) Uani 1 1 d .
H28 H 0.4157 0.3583 -0.1802 0.063 Uiso 1 1 calc R
C29 C 0.6021(7) 0.3584(3) -0.1392(4) 0.0531(19) Uani 1 1 d .
H29 H 0.6169 0.3986 -0.1736 0.064 Uiso 1 1 calc R
C30 C 0.6996(6) 0.3244(3) -0.0846(3) 0.0438(16) Uani 1 1 d .
H30 H 0.7805 0.3416 -0.0811 0.053 Uiso 1 1 calc R
C31 C 0.6770(6) 0.2636(2) -0.0340(3) 0.0389(15) Uani 1 1 d .
H31 H 0.7435 0.2407 0.0036 0.047 Uiso 1 1 calc R
C32 C 0.4383(7) -0.0683(3) 0.4024(3) 0.0558(19) Uani 1 1 d .
H32A H 0.4389 -0.1041 0.4489 0.084 Uiso 1 1 calc R
H32B H 0.3582 -0.0448 0.3886 0.084 Uiso 1 1 calc R
H32C H 0.5014 -0.0319 0.4223 0.084 Uiso 1 1 calc R
C33 C 0.3379(6) -0.1718(3) 0.2735(4) 0.0524(18) Uani 1 1 d .
H33A H 0.3521 -0.2048 0.2272 0.079 Uiso 1 1 calc R
H33B H 0.2648 -0.1428 0.2516 0.079 Uiso 1 1 calc R
H33C H 0.3260 -0.1998 0.3247 0.079 Uiso 1 1 calc R
C34 C 0.8285(8) -0.1089(3) 0.4489(5) 0.080(2) Uani 1 1 d .
H34 H 0.7625 -0.1293 0.4021 0.096 Uiso 1 1 calc R
Cl1 Cl 0.8205(4) -0.15047(19) 0.54668(18) 0.1914(17) Uani 1 1 d .
Cl2 Cl 0.8096(3) -0.01569(10) 0.45101(19) 0.1249(10) Uani 1 1 d .
Cl3 Cl 0.9735(3) -0.12889(12) 0.42014(17) 0.1275(10) Uani 1 1 d .

loop_
_atom_site_aniso_label
_atom_site_aniso_U_11
_atom_site_aniso_U_22
_atom_site_aniso_U_33
_atom_site_aniso_U_23
_atom_site_aniso_U_13
_atom_site_aniso_U_12
Pt1 0.03945(16) 0.02535(10) 0.02806(11) 0.00122(9) 0.00916(9) -0.00236(11)
S1 0.0457(12) 0.0340(7) 0.0338(7) 0.0044(6) 0.0118(7) -0.0047(7)
O1 0.059(4) 0.044(2) 0.044(2) 0.0229(18) 0.011(2) 0.007(2)
N1 0.027(3) 0.026(2) 0.033(2) -0.0023(17) 0.005(2) -0.0012(19)
C1 0.036(4) 0.031(3) 0.033(3) -0.006(2) 0.010(3) -0.010(3)
C2 0.025(4) 0.030(3) 0.039(3) -0.002(2) 0.008(3) -0.006(3)
C3 0.045(5) 0.032(3) 0.045(3) -0.002(2) 0.009(3) 0.001(3)
C4 0.041(5) 0.037(3) 0.038(3) -0.008(2) 0.011(3) 0.002(3)
C5 0.041(5) 0.037(3) 0.039(3) -0.010(3) 0.010(3) -0.007(3)
C6 0.047(5) 0.037(3) 0.043(3) 0.003(3) 0.017(3) -0.002(3)
C7 0.040(5) 0.043(3) 0.050(3) -0.012(3) 0.005(3) 0.000(3)
C8 0.045(5) 0.054(4) 0.054(4) -0.025(3) 0.009(3) 0.002(3)
C9 0.046(5) 0.062(4) 0.056(4) -0.018(3) 0.022(4) -0.006(4)
C10 0.059(6) 0.050(4) 0.055(4) -0.007(3) 0.029(4) -0.009(4)
C11 0.041(4) 0.026(3) 0.032(3) -0.006(2) 0.009(3) -0.004(3)
C12 0.036(4) 0.029(3) 0.031(3) 0.006(2) 0.006(3) 0.001(2)
C13 0.038(4) 0.021(2) 0.030(3) -0.001(2) 0.006(3) 0.002(2)
C14 0.039(4) 0.030(3) 0.030(3) 0.004(2) 0.011(3) -0.004(3)
C15 0.036(4) 0.026(2) 0.027(3) -0.003(2) 0.008(3) 0.000(2)
C16 0.038(4) 0.021(3) 0.031(3) 0.003(2) 0.008(3) 0.000(2)
C17 0.041(4) 0.027(2) 0.025(3) -0.002(2) 0.005(3) -0.006(3)
C18 0.042(5) 0.026(3) 0.039(3) 0.003(2) 0.013(3) -0.001(3)
C19 0.045(5) 0.030(3) 0.034(3) -0.001(2) 0.007(3) 0.007(3)
C20 0.036(4) 0.032(3) 0.034(3) -0.003(2) 0.011(3) 0.001(3)
C21 0.037(4) 0.029(3) 0.035(3) 0.003(2) 0.011(3) 0.000(3)
C22 0.050(5) 0.046(3) 0.043(3) 0.010(3) 0.013(3) 0.016(3)
C23 0.056(6) 0.041(3) 0.054(4) 0.007(3) 0.010(4) 0.018(3)
C24 0.056(6) 0.053(4) 0.062(4) 0.006(3) 0.020(4) 0.011(3)
C25 0.054(5) 0.036(3) 0.048(3) 0.009(3) 0.014(3) 0.010(3)
C26 0.033(4) 0.028(3) 0.028(3) 0.002(2) 0.006(3) -0.001(3)
C27 0.051(5) 0.038(3) 0.041(3) 0.006(3) 0.006(3) -0.004(3)
C28 0.070(6) 0.039(3) 0.046(3) 0.015(3) 0.004(4) 0.004(3)
C29 0.076(7) 0.033(3) 0.058(4) 0.012(3) 0.030(4) -0.001(3)
C30 0.049(5) 0.034(3) 0.055(3) 0.008(3) 0.024(3) -0.002(3)
C31 0.053(5) 0.029(3) 0.038(3) 0.005(2) 0.015(3) 0.007(3)
C32 0.087(6) 0.053(4) 0.032(3) 0.004(3) 0.022(3) 0.001(4)
C33 0.057(6) 0.039(3) 0.063(4) 0.002(3) 0.016(4) -0.015(3)
C34 0.074(7) 0.065(4) 0.085(5) 0.009(4) -0.024(5) -0.002(4)
Cl1 0.192(4) 0.236(3) 0.133(2) 0.098(2) 0.000(2) -0.079(3)
Cl2 0.140(3) 0.0624(12) 0.178(2) -0.0008(14) 0.046(2) 0.0092(13)
Cl3 0.141(3) 0.0913(15) 0.148(2) -0.0205(15) 0.022(2) 0.0235(16)

loop_
_atom_type_symbol
_atom_type_description
_atom_type_scat_dispersion_real
_atom_type_scat_dispersion_imag
_atom_type_scat_source
Pt Pt -1.7033 8.3905 'International Tables Vol C Tables 4.2.6.8 and 6.1.1.4'
S S 0.1246 0.1234 'International Tables Vol C Tables 4.2.6.8 and 6.1.1.4'
O O 0.0106 0.0060 'International Tables Vol C Tables 4.2.6.8 and 6.1.1.4'
N N 0.0061 0.0033 'International Tables Vol C Tables 4.2.6.8 and 6.1.1.4'
C C 0.0033 0.0016 'International Tables Vol C Tables 4.2.6.8 and 6.1.1.4'
Cl Cl 0.1484 0.1585 'International Tables Vol C Tables 4.2.6.8 and 6.1.1.4'
H H 0.0000 0.0000 'International Tables Vol C Tables 4.2.6.8 and 6.1.1.4'

loop_
_geom_angle_atom_site_label_1
_geom_angle_atom_site_label_2
_geom_angle_atom_site_label_3
_geom_angle
N1 Pt1 C17 80.81(18)
N1 Pt1 C1 80.66(18)
C17 Pt1 C1 161.17(18)
N1 Pt1 S1 174.41(12)
C17 Pt1 S1 98.68(13)
C1 Pt1 S1 100.08(13)
O1 S1 C32 104.8(3)
O1 S1 C33 105.8(3)
C32 S1 C33 102.9(3)
O1 S1 Pt1 121.04(17)
C32 S1 Pt1 109.16(18)
C33 S1 Pt1 111.55(19)
C11 N1 C15 122.2(4)
C11 N1 Pt1 119.1(3)
C15 N1 Pt1 118.5(3)
C6 C1 C2 114.2(5)
C6 C1 Pt1 134.7(4)
C2 C1 Pt1 111.0(4)
C3 C2 C1 122.5(5)
C3 C2 C11 122.1(5)
C1 C2 C11 115.4(5)
C2 C3 C4 122.0(5)
C7 C4 C5 119.2(6)
C7 C4 C3 123.5(5)
C5 C4 C3 117.4(5)
C4 C5 C6 119.0(5)
C4 C5 C10 117.8(6)
C6 C5 C10 123.2(5)
C1 C6 C5 124.9(5)
C8 C7 C4 121.5(6)
C7 C8 C9 119.3(6)
C10 C9 C8 120.2(6)
C9 C10 C5 122.1(6)
N1 C11 C12 119.4(5)
N1 C11 C2 113.3(4)
C12 C11 C2 127.3(5)
C11 C12 C13 120.2(5)
C14 C13 C12 118.3(4)
C14 C13 C26 120.4(5)
C12 C13 C26 121.3(4)
C15 C14 C13 120.5(5)
N1 C15 C14 119.3(5)
N1 C15 C16 113.8(4)
C14 C15 C16 126.9(5)
C21 C16 C17 122.8(5)
C21 C16 C15 122.6(4)
C17 C16 C15 114.6(5)
C18 C17 C16 114.8(5)
C18 C17 Pt1 133.0(4)
C16 C17 Pt1 112.1(4)
C17 C18 C19 123.9(5)
C18 C19 C22 123.1(5)
C18 C19 C20 119.8(5)
C22 C19 C20 117.1(5)
C25 C20 C21 123.5(5)
C25 C20 C19 119.6(5)
C21 C20 C19 116.9(5)
C16 C21 C20 121.8(4)
C23 C22 C19 121.8(5)
C22 C23 C24 121.4(5)
C25 C24 C23 118.6(6)
C24 C25 C20 121.5(5)
C31 C26 C27 118.7(5)
C31 C26 C13 121.6(5)
C27 C26 C13 119.7(5)
C26 C27 C28 119.9(6)
C29 C28 C27 119.9(6)
C30 C29 C28 120.7(5)
C29 C30 C31 119.4(6)
C26 C31 C30 121.3(6)
Cl1 C34 Cl2 113.5(5)
Cl1 C34 Cl3 109.5(4)
Cl2 C34 Cl3 109.1(4)

loop_
_geom_bond_atom_site_label_1
_geom_bond_atom_site_label_2
_geom_bond_distance
Pt1 N1 2.008(4)
Pt1 C17 2.058(6)
Pt1 C1 2.082(6)
Pt1 S1 2.1927(12)
S1 O1 1.466(4)
S1 C32 1.778(5)
S1 C33 1.778(6)
N1 C11 1.348(6)
N1 C15 1.351(6)
C1 C6 1.370(8)
C1 C2 1.467(6)
C2 C3 1.345(8)
C2 C11 1.483(7)
C3 C4 1.422(8)
C4 C7 1.409(8)
C4 C5 1.415(7)
C5 C6 1.416(8)
C5 C10 1.417(8)
C7 C8 1.365(8)
C8 C9 1.415(8)
C9 C10 1.350(9)
C11 C12 1.386(6)
C12 C13 1.389(7)
C13 C14 1.389(7)
C13 C26 1.484(6)
C14 C15 1.383(6)
C15 C16 1.481(7)
C16 C21 1.348(7)
C16 C17 1.458(6)
C17 C18 1.373(7)
C18 C19 1.405(8)
C19 C22 1.411(7)
C19 C20 1.428(6)
C20 C25 1.394(8)
C20 C21 1.413(7)
C22 C23 1.337(8)
C23 C24 1.409(7)
C24 C25 1.364(8)
C26 C31 1.372(8)
C26 C27 1.395(8)
C27 C28 1.397(7)
C28 C29 1.378(9)
C29 C30 1.363(9)
C30 C31 1.396(6)
C34 Cl1 1.686(7)
C34 Cl2 1.706(6)
C34 Cl3 1.765(9)
